data_4024121
loop_
_publ_author_name
'Anjan Patel'
'Falk Liebner'
'Thomas Netscher'
'Kurt Mereiter'
'Thomas Rosenau'

_publ_contact_author_address
;
 Prof. Dr. Thomas Rosenau
 Department of Chemistry,  
 University of Natural Resources (BOKU), 
 Muthgasse 18, 
 A-1190 Vienna, Austria 
;
_publ_contact_author_email thomas.rosenau@boku.ac.at
_publ_contact_author_fax '+43-1-36006 6059'
_publ_contact_author_name 'Prof. Dr. Thomas Rosenau'
_publ_contact_author_phone '+43-1-36006 6061'
_publ_section_title
;
 Vitamin E Chemistry. Nitration of Non-\a-tocopherols:
 Products and Mechanistic Considerations
;
_journal_name_full 'Journal of Organic Chemistry'
_journal_page_first 6504
_journal_page_last 6512
_journal_paper_doi 10.1021/jo0706832
_journal_volume 72
_journal_year 2007
_chemical_formula_moiety 'C12 H14 N2 O6'
_chemical_formula_sum 'C12 H14 N2 O6'
_chemical_formula_weight 282.25
_chemical_name_common 'compound (25)'
_chemical_name_systematic
; 
6-Hydroxy-5,7-dinitro-2,2,8-trimethylchroman
;
_space_group_IT_number 14
_symmetry_cell_setting monoclinic
_symmetry_space_group_name_Hall '-P 2ybc'
_symmetry_space_group_name_H-M 'P 1 21/c 1'
_atom_sites_solution_hydrogens geom
_atom_sites_solution_primary direct
_atom_sites_solution_secondary difmap
_audit_creation_method SHELXL-97
_cell_angle_alpha 90.00
_cell_angle_beta 114.346(2)
_cell_angle_gamma 90.00
_cell_formula_units_Z 4
_cell_length_a 10.4534(8)
_cell_length_b 14.3766(11)
_cell_length_c 9.4672(7)
_cell_measurement_reflns_used 2772
_cell_measurement_temperature 173(2)
_cell_measurement_theta_max 29.96
_cell_measurement_theta_min 2.57
_cell_volume 1296.25(17)
_computing_cell_refinement 'Bruker SAINT'
_computing_data_collection 'Bruker SMART'
_computing_data_reduction 'Bruker SAINT, SADABS, XPREP'
_computing_molecular_graphics 'Bruker SHELXTL'
_computing_publication_material 'Bruker SHELXTL'
_computing_structure_refinement 'SHELXL-97 (Sheldrick, 1997)'
_computing_structure_solution 'SHELXS-97 (Sheldrick, 1997)'
_diffrn_ambient_temperature 173(2)
_diffrn_measured_fraction_theta_full 0.990
_diffrn_measured_fraction_theta_max 0.990
_diffrn_measurement_device_type 'CCD area detector'
_diffrn_measurement_method 'phi and omega scans'
_diffrn_radiation_monochromator graphite
_diffrn_radiation_source 'fine-focus sealed tube'
_diffrn_radiation_type MoK\a
_diffrn_radiation_wavelength 0.71073
_diffrn_reflns_av_R_equivalents 0.0193
_diffrn_reflns_av_sigmaI/netI 0.0261
_diffrn_reflns_limit_h_max 13
_diffrn_reflns_limit_h_min -8
_diffrn_reflns_limit_k_max 18
_diffrn_reflns_limit_k_min -18
_diffrn_reflns_limit_l_max 11
_diffrn_reflns_limit_l_min -12
_diffrn_reflns_number 7067
_diffrn_reflns_theta_full 27.00
_diffrn_reflns_theta_max 27.00
_diffrn_reflns_theta_min 2.57
_diffrn_standards_decay_% 0
_exptl_absorpt_coefficient_mu 0.118
_exptl_absorpt_correction_T_max 0.98
_exptl_absorpt_correction_T_min 0.89
_exptl_absorpt_correction_type multi-scan
_exptl_absorpt_process_details 'program SADABS, V2.10'
_exptl_crystal_colour orange
_exptl_crystal_density_diffrn 1.446
_exptl_crystal_density_method 'not measured'
_exptl_crystal_description plate
_exptl_crystal_F_000 592
_exptl_crystal_size_max 0.58
_exptl_crystal_size_mid 0.54
_exptl_crystal_size_min 0.18
_refine_diff_density_max 0.333
_refine_diff_density_min -0.183
_refine_diff_density_rms 0.049
_refine_ls_extinction_method none
_refine_ls_goodness_of_fit_ref 1.069
_refine_ls_hydrogen_treatment constr
_refine_ls_matrix_type full
_refine_ls_number_parameters 185
_refine_ls_number_reflns 2799
_refine_ls_number_restraints 54
_refine_ls_restrained_S_all 1.062
_refine_ls_R_factor_all 0.0475
_refine_ls_R_factor_gt 0.0409
_refine_ls_shift/su_max 0.000
_refine_ls_shift/su_mean 0.000
_refine_ls_structure_factor_coef Fsqd
_refine_ls_weighting_details 'calc w=1/[\s^2^(Fo^2^)+(0.0806P)^2^+0.0955P] where P=(Fo^2^+2Fc^2^)/3'
_refine_ls_weighting_scheme calc
_refine_ls_wR_factor_gt 0.1180
_refine_ls_wR_factor_ref 0.1232
_reflns_number_gt 2357
_reflns_number_total 2799
_reflns_threshold_expression >2sigma(I)
_cod_data_source_file jo0706832si20070403_060801_7.cif
_cod_data_source_block 25=1143
_cod_depositor_comments
;
The following automatic conversions were performed:
'_symmetry_cell_setting' value 'Monoclinic' changed to 'monoclinic'
according to '/home/saulius/struct/CIF-dictionaries/cif_core.dic'
dictionary named 'cif_core.dic' version 2.4.1 from 2010-06-29.

Automatic conversion script
Id: cif_fix_enum 1527 2010-12-29 10:47:43Z saulius 
;
_cod_original_sg_symbol_H-M 'P 21/c'
_cod_database_code 4024121

loop_
_symmetry_equiv_pos_as_xyz
'x, y, z'
'-x, y+1/2, -z+1/2'
'-x, -y, -z'
'x, -y-1/2, z-1/2'

loop_
_atom_site_label
_atom_site_type_symbol
_atom_site_fract_x
_atom_site_fract_y
_atom_site_fract_z
_atom_site_U_iso_or_equiv
_atom_site_adp_type
_atom_site_occupancy
_atom_site_symmetry_multiplicity
_atom_site_calc_flag
_atom_site_refinement_flags
_atom_site_disorder_assembly
_atom_site_disorder_group
O1 O 0.86930(8) 0.37102(6) 0.87172(10) 0.0315(2) Uani 1 1 d U . .
O2 O 0.32986(9) 0.38312(6) 0.41559(12) 0.0393(2) Uani 1 1 d U . .
H2O H 0.3250 0.3903 0.3254 0.059 Uiso 1 1 calc R . .
O3 O 0.64293(10) 0.33347(7) 0.28151(10) 0.0418(3) Uani 1 1 d U . .
O4 O 0.44133(10) 0.39956(7) 0.21982(11) 0.0436(3) Uani 1 1 d U . .
O5 O 0.31685(10) 0.45264(7) 0.71462(14) 0.0530(3) Uani 1 1 d U . .
O6 O 0.33530(12) 0.30552(8) 0.74690(18) 0.0706(4) Uani 1 1 d U . .
N1 N 0.55516(12) 0.36943(7) 0.31725(12) 0.0324(3) Uani 1 1 d U . .
N2 N 0.37261(10) 0.37901(7) 0.71400(13) 0.0340(3) Uani 1 1 d U . .
C1 C 0.99380(12) 0.35619(9) 0.84046(15) 0.0332(3) Uani 1 1 d U . .
C2 C 0.97578(12) 0.41336(10) 0.69908(15) 0.0377(3) Uani 1 1 d U . .
H2A H 1.0611 0.4075 0.6788 0.045 Uiso 1 1 calc R . .
H2B H 0.9645 0.4797 0.7195 0.045 Uiso 1 1 calc R . .
C3 C 0.84887(13) 0.38156(9) 0.55738(15) 0.0341(3) Uani 1 1 d U . .
H3A H 0.8302 0.4261 0.4714 0.041 Uiso 1 1 calc R . .
H3B H 0.8680 0.3199 0.5236 0.041 Uiso 1 1 calc R . .
C4 C 0.72154(12) 0.37524(7) 0.59467(14) 0.0249(3) Uani 1 1 d U . .
C5 C 0.58207(12) 0.37642(7) 0.48050(14) 0.0261(3) Uani 1 1 d U . .
C6 C 0.46572(12) 0.38019(7) 0.51714(15) 0.0279(3) Uani 1 1 d U . .
C7 C 0.49471(11) 0.37864(7) 0.67457(14) 0.0268(3) Uani 1 1 d U . .
C8 C 0.62697(12) 0.37636(7) 0.79242(14) 0.0257(3) Uani 1 1 d U . .
C9 C 0.74125(12) 0.37379(7) 0.74925(14) 0.0245(2) Uani 1 1 d U . .
C10 C 1.11494(13) 0.39098(12) 0.98562(17) 0.0476(4) Uani 1 1 d U . .
H10A H 1.1036 0.4577 0.9979 0.071 Uiso 1 1 calc R . .
H10B H 1.2037 0.3800 0.9764 0.071 Uiso 1 1 calc R . .
H10C H 1.1157 0.3576 1.0762 0.071 Uiso 1 1 calc R . .
C11 C 1.00893(13) 0.25265(10) 0.81875(16) 0.0401(3) Uani 1 1 d U . .
H11A H 1.0278 0.2200 0.9162 0.060 Uiso 1 1 calc R . .
H11B H 1.0869 0.2423 0.7885 0.060 Uiso 1 1 calc R . .
H11C H 0.9218 0.2288 0.7375 0.060 Uiso 1 1 calc R . .
C12 C 0.65178(14) 0.37811(9) 0.95988(15) 0.0342(3) Uani 1 1 d U . .
H12A H 0.5618 0.3844 0.9682 0.051 Uiso 0.679(17) 1 calc PR . .
H12B H 0.7123 0.4309 1.0113 0.051 Uiso 0.679(17) 1 calc PR . .
H12C H 0.6975 0.3201 1.0098 0.051 Uiso 0.679(17) 1 calc PR . .
H12D H 0.7526 0.3726 1.0247 0.051 Uiso 0.321(17) 1 calc PR . .
H12F H 0.6021 0.3260 0.9815 0.051 Uiso 0.321(17) 1 calc PR . .
H12E H 0.6169 0.4369 0.9831 0.051 Uiso 0.321(17) 1 calc PR . .

loop_
_atom_site_aniso_label
_atom_site_aniso_U_11
_atom_site_aniso_U_22
_atom_site_aniso_U_33
_atom_site_aniso_U_23
_atom_site_aniso_U_13
_atom_site_aniso_U_12
O1 0.0180(4) 0.0483(5) 0.0265(4) -0.0008(3) 0.0075(3) 0.0016(3)
O2 0.0197(4) 0.0474(5) 0.0409(5) 0.0003(4) 0.0027(4) -0.0004(3)
O3 0.0545(6) 0.0440(5) 0.0310(5) 0.0007(4) 0.0216(4) 0.0089(4)
O4 0.0364(5) 0.0519(5) 0.0290(5) 0.0064(4) -0.0002(4) -0.0010(4)
O5 0.0390(5) 0.0416(5) 0.0940(9) 0.0099(5) 0.0431(6) 0.0110(4)
O6 0.0653(7) 0.0411(6) 0.1382(12) 0.0149(6) 0.0749(8) -0.0003(5)
N1 0.0349(6) 0.0303(5) 0.0266(5) 0.0010(4) 0.0073(4) -0.0023(4)
N2 0.0224(5) 0.0352(5) 0.0480(7) 0.0040(4) 0.0180(5) 0.0008(4)
C1 0.0166(5) 0.0472(6) 0.0353(6) 0.0009(5) 0.0101(5) 0.0014(4)
C2 0.0231(6) 0.0484(7) 0.0448(7) 0.0075(6) 0.0171(5) -0.0010(5)
C3 0.0263(6) 0.0467(7) 0.0336(6) 0.0074(5) 0.0168(5) 0.0047(5)
C4 0.0209(5) 0.0262(5) 0.0278(6) 0.0020(4) 0.0103(5) 0.0018(4)
C5 0.0247(5) 0.0257(5) 0.0259(6) 0.0006(4) 0.0083(5) 0.0005(4)
C6 0.0184(5) 0.0256(5) 0.0345(6) 0.0009(4) 0.0056(5) -0.0003(4)
C7 0.0197(5) 0.0254(5) 0.0375(6) 0.0013(4) 0.0140(5) 0.0005(4)
C8 0.0232(5) 0.0253(5) 0.0306(6) 0.0011(4) 0.0131(5) 0.0009(4)
C9 0.0182(5) 0.0275(5) 0.0265(6) 0.0000(4) 0.0080(4) 0.0002(4)
C10 0.0222(6) 0.0691(9) 0.0436(8) -0.0035(7) 0.0056(6) -0.0051(6)
C11 0.0299(6) 0.0490(7) 0.0435(7) 0.0059(6) 0.0172(6) 0.0082(5)
C12 0.0316(6) 0.0432(7) 0.0321(6) 0.0033(5) 0.0175(5) 0.0038(5)

loop_
_atom_type_symbol
_atom_type_description
_atom_type_scat_dispersion_real
_atom_type_scat_dispersion_imag
_atom_type_scat_source
C C 0.0033 0.0016 'International Tables Vol C Tables 4.2.6.8 and 6.1.1.4'
H H 0.0000 0.0000 'International Tables Vol C Tables 4.2.6.8 and 6.1.1.4'
N N 0.0061 0.0033 'International Tables Vol C Tables 4.2.6.8 and 6.1.1.4'
O O 0.0106 0.0060 'International Tables Vol C Tables 4.2.6.8 and 6.1.1.4'

loop_
_geom_angle_atom_site_label_1
_geom_angle_atom_site_label_2
_geom_angle_atom_site_label_3
_geom_angle
_geom_angle_site_symmetry_1
_geom_angle_site_symmetry_3
_geom_angle_publ_flag
C9 O1 C1 118.38(9) . . ?
C6 O2 H2O 109.5 . . ?
O3 N1 O4 122.82(10) . . ?
O3 N1 C5 119.14(10) . . ?
O4 N1 C5 118.03(11) . . ?
O5 N2 O6 123.75(11) . . ?
O5 N2 C7 118.36(9) . . ?
O6 N2 C7 117.88(10) . . ?
O1 C1 C2 107.60(9) . . ?
O1 C1 C10 104.37(10) . . ?
C2 C1 C10 111.99(11) . . ?
O1 C1 C11 108.70(10) . . ?
C2 C1 C11 113.20(11) . . ?
C10 C1 C11 110.51(11) . . ?
C1 C2 C3 111.27(10) . . ?
C1 C2 H2A 109.4 . . ?
C3 C2 H2A 109.4 . . ?
C1 C2 H2B 109.4 . . ?
C3 C2 H2B 109.4 . . ?
H2A C2 H2B 108.0 . . ?
C4 C3 C2 110.14(10) . . ?
C4 C3 H3A 109.6 . . ?
C2 C3 H3A 109.6 . . ?
C4 C3 H3B 109.6 . . ?
C2 C3 H3B 109.6 . . ?
H3A C3 H3B 108.1 . . ?
C9 C4 C5 117.62(10) . . ?
C9 C4 C3 118.88(10) . . ?
C5 C4 C3 123.39(11) . . ?
C6 C5 C4 122.70(11) . . ?
C6 C5 N1 117.35(10) . . ?
C4 C5 N1 119.89(10) . . ?
O2 C6 C7 117.65(11) . . ?
O2 C6 C5 126.39(11) . . ?
C7 C6 C5 115.94(10) . . ?
C8 C7 C6 124.87(10) . . ?
C8 C7 N2 118.85(11) . . ?
C6 C7 N2 116.28(10) . . ?
C7 C8 C9 116.97(11) . . ?
C7 C8 C12 122.46(10) . . ?
C9 C8 C12 120.56(10) . . ?
O1 C9 C4 124.25(10) . . ?
O1 C9 C8 113.92(10) . . ?
C4 C9 C8 121.83(11) . . ?
C1 C10 H10A 109.5 . . ?
C1 C10 H10B 109.5 . . ?
H10A C10 H10B 109.5 . . ?
C1 C10 H10C 109.5 . . ?
H10A C10 H10C 109.5 . . ?
H10B C10 H10C 109.5 . . ?
C1 C11 H11A 109.5 . . ?
C1 C11 H11B 109.5 . . ?
H11A C11 H11B 109.5 . . ?
C1 C11 H11C 109.5 . . ?
H11A C11 H11C 109.5 . . ?
H11B C11 H11C 109.5 . . ?
C8 C12 H12A 109.5 . . ?
C8 C12 H12B 109.5 . . ?
H12A C12 H12B 109.5 . . ?
C8 C12 H12C 109.5 . . ?
H12A C12 H12C 109.5 . . ?
H12B C12 H12C 109.5 . . ?
C8 C12 H12D 109.5 . . ?
H12A C12 H12D 141.1 . . ?
H12B C12 H12D 56.3 . . ?
H12C C12 H12D 56.3 . . ?
C8 C12 H12F 109.5 . . ?
H12A C12 H12F 56.3 . . ?
H12B C12 H12F 141.1 . . ?
H12C C12 H12F 56.3 . . ?
H12D C12 H12F 109.5 . . ?
C8 C12 H12E 109.5 . . ?
H12A C12 H12E 56.3 . . ?
H12B C12 H12E 56.3 . . ?
H12C C12 H12E 141.1 . . ?
H12D C12 H12E 109.5 . . ?
H12F C12 H12E 109.5 . . ?

loop_
_geom_bond_atom_site_label_1
_geom_bond_atom_site_label_2
_geom_bond_distance
_geom_bond_site_symmetry_2
_geom_bond_publ_flag
O1 C9 1.3631(13) . ?
O1 C1 1.4643(13) . ?
O2 C6 1.3480(14) . ?
O2 H2O 0.8400 . ?
O3 N1 1.2163(14) . ?
O4 N1 1.2447(14) . ?
O5 N2 1.2095(13) . ?
O6 N2 1.2106(14) . ?
N1 C5 1.4558(15) . ?
N2 C7 1.4701(14) . ?
C1 C2 1.5148(18) . ?
C1 C10 1.5190(18) . ?
C1 C11 1.5199(19) . ?
C2 C3 1.5171(17) . ?
C2 H2A 0.9900 . ?
C2 H2B 0.9900 . ?
C3 C4 1.5138(16) . ?
C3 H3A 0.9900 . ?
C3 H3B 0.9900 . ?
C4 C9 1.3914(17) . ?
C4 C5 1.4124(16) . ?
C5 C6 1.3966(16) . ?
C6 C7 1.3933(18) . ?
C7 C8 1.3732(15) . ?
C8 C9 1.4135(16) . ?
C8 C12 1.4974(17) . ?
C10 H10A 0.9800 . ?
C10 H10B 0.9800 . ?
C10 H10C 0.9800 . ?
C11 H11A 0.9800 . ?
C11 H11B 0.9800 . ?
C11 H11C 0.9800 . ?
C12 H12A 0.9800 . ?
C12 H12B 0.9800 . ?
C12 H12C 0.9800 . ?
C12 H12D 0.9800 . ?
C12 H12F 0.9800 . ?
C12 H12E 0.9800 . ?

loop_
_geom_hbond_atom_site_label_D
_geom_hbond_atom_site_label_H
_geom_hbond_atom_site_label_A
_geom_hbond_distance_DH
_geom_hbond_distance_HA
_geom_hbond_distance_DA
_geom_hbond_angle_DHA
_geom_hbond_site_symmetry_A
O2 H2O O4 0.84 1.87 2.5747(14) 140.5 .

loop_
_geom_torsion_atom_site_label_1
_geom_torsion_atom_site_label_2
_geom_torsion_atom_site_label_3
_geom_torsion_atom_site_label_4
_geom_torsion
_geom_torsion_site_symmetry_1
_geom_torsion_site_symmetry_2
_geom_torsion_site_symmetry_3
_geom_torsion_site_symmetry_4
_geom_torsion_publ_flag
C9 O1 C1 C2 41.10(13) . . . . ?
C9 O1 C1 C10 160.23(10) . . . . ?
C9 O1 C1 C11 -81.83(12) . . . . ?
O1 C1 C2 C3 -62.28(13) . . . . ?
C10 C1 C2 C3 -176.41(11) . . . . ?
C11 C1 C2 C3 57.85(13) . . . . ?
C1 C2 C3 C4 50.00(14) . . . . ?
C2 C3 C4 C9 -16.52(14) . . . . ?
C2 C3 C4 C5 159.48(10) . . . . ?
C9 C4 C5 C6 2.82(15) . . . . ?
C3 C4 C5 C6 -173.22(10) . . . . ?
C9 C4 C5 N1 -174.43(9) . . . . ?
C3 C4 C5 N1 9.53(15) . . . . ?
O3 N1 C5 C6 -153.77(10) . . . . ?
O4 N1 C5 C6 25.13(14) . . . . ?
O3 N1 C5 C4 23.63(15) . . . . ?
O4 N1 C5 C4 -157.48(10) . . . . ?
C4 C5 C6 O2 178.80(10) . . . . ?
N1 C5 C6 O2 -3.88(15) . . . . ?
C4 C5 C6 C7 -2.73(15) . . . . ?
N1 C5 C6 C7 174.59(9) . . . . ?
O2 C6 C7 C8 -179.49(10) . . . . ?
C5 C6 C7 C8 1.91(15) . . . . ?
O2 C6 C7 N2 0.84(14) . . . . ?
C5 C6 C7 N2 -177.76(9) . . . . ?
O5 N2 C7 C8 98.47(14) . . . . ?
O6 N2 C7 C8 -80.16(15) . . . . ?
O5 N2 C7 C6 -81.84(14) . . . . ?
O6 N2 C7 C6 99.53(14) . . . . ?
C6 C7 C8 C9 -1.16(15) . . . . ?
N2 C7 C8 C9 178.50(9) . . . . ?
C6 C7 C8 C12 177.82(10) . . . . ?
N2 C7 C8 C12 -2.52(15) . . . . ?
C1 O1 C9 C4 -8.52(15) . . . . ?
C1 O1 C9 C8 172.28(9) . . . . ?
C5 C4 C9 O1 178.88(9) . . . . ?
C3 C4 C9 O1 -4.89(15) . . . . ?
C5 C4 C9 C8 -1.98(14) . . . . ?
C3 C4 C9 C8 174.25(10) . . . . ?
C7 C8 C9 O1 -179.60(9) . . . . ?
C12 C8 C9 O1 1.40(14) . . . . ?
C7 C8 C9 C4 1.17(15) . . . . ?
C12 C8 C9 C4 -177.82(10) . . . . ?
